data_1534859
loop_
_publ_author_name
'Maass, K.'
'Glaum, R.'
'Gruehn, R.'

_publ_section_title
;
 Beitraege zum thermischen Verhalten und zur Kristallchemie von
 Wasserfreien Phosphaten XXXII. Neue Orthophosphate des zweiwertigen
 Chroms - Mg3 Cr3 (P O4)4, Mg3.75 Cr2.25 (P O4)4, Ca3 Cr3 (P O4)4 und
 Ca2.00 Cr4.00 (P O4)4
;
_journal_name_full 'Zeitschrift fuer Anorganische und Allgemeine Chemie'
_journal_page_first 1663
_journal_page_last 1672
_journal_volume 628
_journal_year 2002
_chemical_formula_sum 'Cr3 Mg3 O16 P4'
_chemical_name_systematic '(Mg3 Cr3) (P O4)4'
_space_group_IT_number 14
_symmetry_space_group_name_Hall '-P 2yn'
_symmetry_space_group_name_H-M 'P 1 21/n 1'
_cell_angle_alpha 90
_cell_angle_beta 91.13
_cell_angle_gamma 90
_cell_formula_units_Z 1
_cell_length_a 4.863
_cell_length_b 9.507
_cell_length_c 6.439
_cell_volume 297.633
_citation_journal_id_ASTM ZAACAB
_cod_data_source_file Maass_ZAACAB_2002_566.cif
_cod_data_source_block Cr3Mg3O16P4
_cod_original_cell_volume 297.6334
_cod_original_sg_symbol_Hall '-P 2ybc (x-z,y,z)'
_cod_database_code 1534859

loop_
_symmetry_equiv_pos_as_xyz
x,y,z
-x+1/2,y+1/2,-z+1/2
-x,-y,-z
x-1/2,-y-1/2,z-1/2

loop_
_atom_site_label
_atom_site_type_symbol
_atom_site_fract_x
_atom_site_fract_y
_atom_site_fract_z
_atom_site_occupancy
_atom_site_U_iso_or_equiv
O2 O-2 0.3489 -0.11622 -0.0419 1 0.0
O1 O-2 0.1893 0.17724 -0.1185 1 0.0
O3 O-2 0.5654 0.08417 -0.3395 1 0.0
O4 O-2 0.102 0.1711 0.3174 1 0.0
Cr1 Cr+2 0.03053 0.37501 -0.1507 0.306 0.0
Mg1 Mg+2 0.03053 0.37501 -0.1507 0.694 0.0
Mg2 Mg+2 0 0 0 0.094 0.0
Cr2 Cr+2 0 0 0 0.906 0.0
P1 P+5 0.50375 0.17939 -0.15195 1 0.0
